data_4124153
loop_
_publ_author_name
'Kalek, Marcin'
'Fu, Gregory C.'

_publ_section_title
;
 Phosphine-Catalyzed Doubly Stereoconvergent \g-Additions of Racemic
 Heterocycles to Racemic Allenoates: The Catalytic Enantioselective
 Synthesis of Protected \a,\a-Disubstituted \a-Amino Acid Derivatives.
;
_journal_issue 29
_journal_name_full 'Journal of the American Chemical Society'
_journal_page_first 9438
_journal_page_last 9442
_journal_paper_doi 10.1021/jacs.5b05528
_journal_volume 137
_journal_year 2015
_chemical_absolute_configuration rmad
_chemical_formula_moiety 'C35 H41 N O7'
_chemical_formula_sum 'C35 H41 N O7'
_chemical_formula_weight 587.69
_space_group_crystal_system orthorhombic
_space_group_IT_number 19
_space_group_name_Hall 'P 2ac 2ab'
_space_group_name_H-M_alt 'P 21 21 21'
_symmetry_space_group_name_Hall 'P 2ac 2ab'
_symmetry_space_group_name_H-M 'P 21 21 21'
_atom_sites_solution_hydrogens geom
_atom_sites_solution_primary direct
_audit_creation_date 2015-04-25
_audit_creation_method
;
Olex2 1.2
(compiled 2015.01.26 svn.r3150 for OlexSys, GUI svn.r4998)
;
_cell_angle_alpha 90
_cell_angle_beta 90
_cell_angle_gamma 90
_cell_formula_units_Z 4
_cell_length_a 9.3732(6)
_cell_length_b 10.9685(8)
_cell_length_c 30.310(2)
_cell_measurement_reflns_used 9910
_cell_measurement_temperature 100(2)
_cell_measurement_theta_max 77.141
_cell_measurement_theta_min 2.916
_cell_volume 3116.2(4)
_computing_cell_refinement 'SAINT v8.34A (Bruker, 2013)'
_computing_data_reduction 'SAINT v8.34A (Bruker, 2013)'
_computing_molecular_graphics 'Olex2 (Dolomanov et al., 2009)'
_computing_publication_material 'Olex2 (Dolomanov et al., 2009)'
_computing_structure_refinement 'ShelXL (Sheldrick, 2008)'
_computing_structure_solution 'ShelXS (Sheldrick, 2008)'
_diffrn_ambient_temperature 100.15
_diffrn_measured_fraction_theta_full 0.997
_diffrn_measured_fraction_theta_max 0.997
_diffrn_measurement_device_type 'Bruker Photon CCD'
_diffrn_measurement_method '\f and \w scans'
_diffrn_radiation_type CuK\a
_diffrn_radiation_wavelength 1.54178
_diffrn_reflns_av_R_equivalents 0.1051
_diffrn_reflns_av_unetI/netI 0.0642
_diffrn_reflns_laue_measured_fraction_full 0.997
_diffrn_reflns_laue_measured_fraction_max 0.997
_diffrn_reflns_limit_h_max 7
_diffrn_reflns_limit_h_min -10
_diffrn_reflns_limit_k_max 12
_diffrn_reflns_limit_k_min -11
_diffrn_reflns_limit_l_max 35
_diffrn_reflns_limit_l_min -34
_diffrn_reflns_number 32639
_diffrn_reflns_point_group_measured_fraction_full 0.994
_diffrn_reflns_point_group_measured_fraction_max 0.994
_diffrn_reflns_theta_full 63.664
_diffrn_reflns_theta_max 63.664
_diffrn_reflns_theta_min 2.916
_exptl_absorpt_coefficient_mu 0.703
_exptl_absorpt_correction_T_max 0.7420
_exptl_absorpt_correction_T_min 0.5846
_exptl_absorpt_correction_type multi-scan
_exptl_absorpt_process_details
;
SADABS-2014/5 (Bruker,2014/5) was used for absorption correction.
wR2(int) was 0.1228 before and 0.1017 after correction.
The Ratio of minimum to maximum transmission is 0.7879.
The \l/2 correction factor is 0.00150.
;
_exptl_crystal_colour colorless
_exptl_crystal_density_diffrn 1.253
_exptl_crystal_description plate
_exptl_crystal_F_000 1256
_exptl_crystal_size_max 0.24
_exptl_crystal_size_mid 0.19
_exptl_crystal_size_min 0.02
_refine_diff_density_max 0.580
_refine_diff_density_min -0.301
_refine_diff_density_rms 0.067
_refine_ls_abs_structure_details
;
 Flack x determined using 1450 quotients [(I+)-(I-)]/[(I+)+(I-)]
 (Parsons, Flack and Wagner, Acta Cryst. B69 (2013) 249-259).
;
_refine_ls_abs_structure_Flack 0.17(15)
_refine_ls_extinction_method none
_refine_ls_goodness_of_fit_ref 1.145
_refine_ls_hydrogen_treatment constr
_refine_ls_matrix_type full
_refine_ls_number_parameters 393
_refine_ls_number_reflns 5095
_refine_ls_number_restraints 0
_refine_ls_restrained_S_all 1.145
_refine_ls_R_factor_all 0.0892
_refine_ls_R_factor_gt 0.0716
_refine_ls_shift/su_max 0.000
_refine_ls_shift/su_mean 0.000
_refine_ls_structure_factor_coef Fsqd
_refine_ls_weighting_details 'w=1/[\s^2^(Fo^2^)+(0.0360P)^2^+5.3620P] where P=(Fo^2^+2Fc^2^)/3'
_refine_ls_weighting_scheme calc
_refine_ls_wR_factor_gt 0.1490
_refine_ls_wR_factor_ref 0.1578
_reflns_Friedel_coverage 0.745
_reflns_friedel_fraction_full 0.990
_reflns_friedel_fraction_max 0.990
_reflns_number_gt 4304
_reflns_number_total 5095
_reflns_threshold_expression 'I > 2\s(I)'
_cod_data_source_file ja5b05528_si_001.cif
_cod_data_source_block crystal_05
_cod_depositor_comments 'Adding full bibliography for 4124149--4124153.cif.'
_cod_database_code 4124153
_shelx_space_group_comment
;
The symmetry employed for this shelxl refinement is uniquely defined
by the following loop, which should always be used as a source of
symmetry information in preference to the above space-group names.
They are only intended as comments.
;
_shelx_estimated_absorpt_t_max 0.986
_shelx_estimated_absorpt_t_min 0.849
_olex2_refinement_description
;
1. Fixed Uiso
 At 1.2 times of:
  All C(H) groups, All C(H,H) groups, All N(H) groups
 At 1.5 times of:
  All C(H,H,H) groups, All O(H) groups
2.a Ternary CH refined with riding coordinates:
 C3(H3), C4(H4), C5(H5)
2.b Secondary CH2 refined with riding coordinates:
 C8(H8A,H8B), C10(H10A,H10B), C22(H22A,H22B), C7(H7A,H7B), C29(H29A,H29B)
2.c Aromatic/amide H refined with riding coordinates:
 N1(H1), C28(H28), C27(H27), C25(H25), C12(H12), C24(H24), C16(H16), C15(H15),
 C35(H35), C31(H31), C32(H32), C13(H13), C14(H14), C33(H33), C34(H34)
2.d Idealised Me refined as rotating group:
 C20(H20A,H20B,H20C), C19(H19A,H19B,H19C), C9(H9A,H9B,H9C), C21(H21A,H21B,H21C)
2.e Idealised tetrahedral OH refined as rotating group:
 O6(H6)
;
_shelx_shelxl_version_number 2014/7
_olex2_submission_special_instructions 'No special instructions were received'

loop_
_space_group_symop_operation_xyz
'x, y, z'
'-x+1/2, -y, z+1/2'
'x+1/2, -y+1/2, -z'
'-x, y+1/2, -z+1/2'

loop_
_atom_site_label
_atom_site_type_symbol
_atom_site_fract_x
_atom_site_fract_y
_atom_site_fract_z
_atom_site_U_iso_or_equiv
_atom_site_adp_type
_atom_site_occupancy
_atom_site_site_symmetry_order
_atom_site_calc_flag
_atom_site_refinement_flags_posn
O3 O 0.1580(4) 0.7335(3) 0.20125(12) 0.0203(9) Uani 1 1 d .
O1 O -0.0948(4) 0.8021(3) 0.25621(13) 0.0214(9) Uani 1 1 d .
O2 O -0.2130(4) 0.7502(3) 0.19594(12) 0.0199(9) Uani 1 1 d .
O5 O -0.4701(4) 0.7724(4) 0.13114(14) 0.0297(10) Uani 1 1 d .
O6 O -0.1081(5) 0.7171(4) 0.10233(15) 0.0351(11) Uani 1 1 d .
H6 H -0.1079 0.7897 0.0935 0.053 Uiso 1 1 calc GR
O4 O -0.3037(5) 0.8934(4) 0.09980(16) 0.0370(12) Uani 1 1 d .
N1 N 0.0710(5) 0.5761(4) 0.24059(15) 0.0165(10) Uani 1 1 d .
H1 H 0.0911 0.5168 0.2591 0.020 Uiso 1 1 calc R
O7 O -0.1119(5) 0.6397(5) 0.44087(14) 0.0384(12) Uani 1 1 d .
C17 C 0.1790(6) 0.6475(5) 0.22641(18) 0.0168(12) Uani 1 1 d .
C1 C -0.1221(6) 0.7262(5) 0.22939(19) 0.0192(13) Uani 1 1 d .
C28 C -0.0494(6) 0.4961(5) 0.3330(2) 0.0248(14) Uani 1 1 d .
H28 H 0.0120 0.4377 0.3198 0.030 Uiso 1 1 calc R
C2 C -0.0765(5) 0.5916(5) 0.22699(19) 0.0160(12) Uani 1 1 d .
C27 C -0.0289(7) 0.5251(6) 0.3769(2) 0.0278(15) Uani 1 1 d .
H27 H 0.0478 0.4899 0.3930 0.033 Uiso 1 1 calc R
C3 C -0.1028(6) 0.5623(5) 0.17781(18) 0.0170(12) Uani 1 1 d .
H3 H -0.0195 0.5952 0.1610 0.020 Uiso 1 1 calc R
C4 C -0.2299(6) 0.6441(5) 0.16744(19) 0.0194(13) Uani 1 1 d .
H4 H -0.3199 0.6006 0.1755 0.023 Uiso 1 1 calc R
C6 C -0.3418(7) 0.7981(6) 0.1159(2) 0.0288(15) Uani 1 1 d .
C26 C -0.1215(7) 0.6061(6) 0.3973(2) 0.0261(14) Uani 1 1 d .
C8 C -0.0853(7) 0.3981(6) 0.1173(2) 0.0329(16) Uani 1 1 d .
H8A H -0.0949 0.3090 0.1130 0.039 Uiso 1 1 calc R
H8B H -0.1575 0.4385 0.0985 0.039 Uiso 1 1 calc R
C23 C -0.1557(6) 0.5483(5) 0.30718(18) 0.0174(12) Uani 1 1 d .
C20 C 0.4206(6) 0.7278(6) 0.2433(2) 0.0266(14) Uani 1 1 d .
H20A H 0.4169 0.7679 0.2144 0.040 Uiso 1 1 calc GR
H20B H 0.5195 0.7055 0.2501 0.040 Uiso 1 1 calc GR
H20C H 0.3846 0.7836 0.2660 0.040 Uiso 1 1 calc GR
C25 C -0.2308(7) 0.6581(6) 0.3732(2) 0.0286(15) Uani 1 1 d .
H25 H -0.2956 0.7127 0.3870 0.034 Uiso 1 1 calc R
C10 C -0.5824(7) 0.8669(6) 0.1246(2) 0.0327(16) Uani 1 1 d .
H10A H -0.6536 0.8620 0.1486 0.039 Uiso 1 1 calc R
H10B H -0.5388 0.9491 0.1252 0.039 Uiso 1 1 calc R
C5 C -0.2408(7) 0.6894(6) 0.1202(2) 0.0267(15) Uani 1 1 d .
H5 H -0.2819 0.6215 0.1022 0.032 Uiso 1 1 calc R
C19 C 0.3277(7) 0.5545(7) 0.2884(2) 0.0378(18) Uani 1 1 d .
H19A H 0.2709 0.6049 0.3085 0.057 Uiso 1 1 calc GR
H19B H 0.4257 0.5488 0.2994 0.057 Uiso 1 1 calc GR
H19C H 0.2861 0.4727 0.2866 0.057 Uiso 1 1 calc GR
C18 C 0.3283(6) 0.6127(5) 0.2424(2) 0.0235(13) Uani 1 1 d .
C12 C -0.6159(7) 0.9123(7) 0.0437(2) 0.0413(19) Uani 1 1 d .
H12 H -0.5441 0.9733 0.0453 0.050 Uiso 1 1 calc R
C22 C -0.1723(6) 0.5187(5) 0.25927(18) 0.0191(13) Uani 1 1 d .
H22A H -0.2731 0.5325 0.2510 0.023 Uiso 1 1 calc R
H22B H -0.1522 0.4308 0.2552 0.023 Uiso 1 1 calc R
C24 C -0.2458(6) 0.6308(5) 0.3288(2) 0.0259(14) Uani 1 1 d .
H24 H -0.3197 0.6693 0.3124 0.031 Uiso 1 1 calc R
C16 C -0.7620(7) 0.7621(7) 0.0783(2) 0.0398(17) Uani 1 1 d .
H16 H -0.7926 0.7202 0.1040 0.048 Uiso 1 1 calc R
C9 C 0.0625(9) 0.4374(7) 0.1022(3) 0.051(2) Uani 1 1 d .
H9A H 0.0800 0.4066 0.0723 0.077 Uiso 1 1 calc GR
H9B H 0.1344 0.4041 0.1224 0.077 Uiso 1 1 calc GR
H9C H 0.0683 0.5266 0.1022 0.077 Uiso 1 1 calc GR
C7 C -0.1169(6) 0.4284(5) 0.16559(19) 0.0233(13) Uani 1 1 d .
H7A H -0.2153 0.4016 0.1724 0.028 Uiso 1 1 calc R
H7B H -0.0513 0.3806 0.1844 0.028 Uiso 1 1 calc R
C15 C -0.8267(8) 0.7378(8) 0.0384(2) 0.048(2) Uani 1 1 d .
H15 H -0.8981 0.6766 0.0366 0.058 Uiso 1 1 calc R
C30 C -0.0318(9) 0.6229(10) 0.5150(3) 0.058(3) Uani 1 1 d .
C11 C -0.6535(7) 0.8464(6) 0.0813(2) 0.0287(15) Uani 1 1 d .
C29 C -0.0115(9) 0.5841(9) 0.4669(3) 0.058(2) Uani 1 1 d .
H29A H 0.0853 0.6071 0.4568 0.070 Uiso 1 1 calc R
H29B H -0.0209 0.4944 0.4644 0.070 Uiso 1 1 calc R
C21 C 0.3864(7) 0.5228(6) 0.2084(2) 0.0401(18) Uani 1 1 d .
H21A H 0.3251 0.4505 0.2075 0.060 Uiso 1 1 calc GR
H21B H 0.4834 0.4986 0.2168 0.060 Uiso 1 1 calc GR
H21C H 0.3882 0.5615 0.1793 0.060 Uiso 1 1 calc GR
C35 C 0.0213(10) 0.5485(11) 0.5470(3) 0.072(3) Uani 1 1 d .
H35 H 0.0670 0.4740 0.5396 0.086 Uiso 1 1 calc R
C31 C -0.1019(10) 0.7293(11) 0.5254(3) 0.071(3) Uani 1 1 d .
H31 H -0.1440 0.7770 0.5028 0.085 Uiso 1 1 calc R
C32 C -0.1116(10) 0.7678(11) 0.5701(3) 0.075(3) Uani 1 1 d .
H32 H -0.1543 0.8435 0.5776 0.091 Uiso 1 1 calc R
C13 C -0.6842(8) 0.8884(9) 0.0039(2) 0.053(2) Uani 1 1 d .
H13 H -0.6584 0.9326 -0.0219 0.063 Uiso 1 1 calc R
C14 C -0.7887(8) 0.8010(8) 0.0017(2) 0.048(2) Uani 1 1 d .
H14 H -0.8348 0.7847 -0.0255 0.058 Uiso 1 1 calc R
C33 C -0.0568(10) 0.6914(12) 0.6025(3) 0.068(3) Uani 1 1 d .
H33 H -0.0635 0.7130 0.6328 0.082 Uiso 1 1 calc R
C34 C 0.0079(10) 0.5828(12) 0.5899(3) 0.076(3) Uani 1 1 d .
H34 H 0.0442 0.5304 0.6122 0.091 Uiso 1 1 calc R

loop_
_atom_site_aniso_label
_atom_site_aniso_U_11
_atom_site_aniso_U_22
_atom_site_aniso_U_33
_atom_site_aniso_U_23
_atom_site_aniso_U_13
_atom_site_aniso_U_12
O3 0.019(2) 0.013(2) 0.028(2) 0.0046(17) -0.0027(18) 0.0006(17)
O1 0.019(2) 0.021(2) 0.024(2) -0.0018(18) -0.0058(18) -0.0001(18)
O2 0.019(2) 0.0138(19) 0.026(2) 0.0008(17) -0.0056(17) 0.0005(16)
O5 0.021(2) 0.034(2) 0.034(2) 0.002(2) -0.004(2) 0.013(2)
O6 0.025(2) 0.045(3) 0.035(3) 0.009(2) 0.006(2) 0.007(2)
O4 0.032(3) 0.032(3) 0.047(3) 0.005(2) -0.006(2) 0.001(2)
N1 0.014(2) 0.013(2) 0.021(3) 0.007(2) -0.0029(19) 0.0049(19)
O7 0.039(3) 0.052(3) 0.024(2) -0.002(2) 0.002(2) -0.005(2)
C17 0.014(3) 0.017(3) 0.019(3) 0.001(2) 0.002(2) 0.001(2)
C1 0.011(3) 0.019(3) 0.028(3) 0.003(3) -0.001(2) 0.000(2)
C28 0.027(3) 0.017(3) 0.031(4) 0.004(3) 0.003(3) 0.004(3)
C2 0.007(3) 0.015(3) 0.025(3) 0.000(2) -0.003(2) -0.003(2)
C27 0.027(3) 0.031(3) 0.026(4) 0.009(3) -0.001(3) 0.004(3)
C3 0.012(3) 0.017(3) 0.021(3) -0.001(2) -0.006(2) 0.002(2)
C4 0.017(3) 0.017(3) 0.024(3) -0.003(3) -0.007(3) 0.001(2)
C6 0.024(4) 0.041(4) 0.021(3) -0.002(3) -0.009(3) 0.002(3)
C26 0.028(4) 0.027(3) 0.023(3) -0.001(3) 0.006(3) -0.005(3)
C8 0.038(4) 0.026(3) 0.035(4) -0.011(3) -0.002(3) -0.001(3)
C23 0.011(3) 0.018(3) 0.023(3) 0.002(2) 0.004(2) 0.001(2)
C20 0.017(3) 0.030(3) 0.033(3) 0.007(3) -0.006(3) -0.006(3)
C25 0.022(3) 0.029(3) 0.035(4) 0.000(3) 0.008(3) 0.004(3)
C10 0.032(4) 0.034(4) 0.032(4) 0.000(3) -0.007(3) 0.020(3)
C5 0.021(3) 0.034(4) 0.025(3) 0.000(3) -0.007(3) 0.007(3)
C19 0.025(4) 0.041(4) 0.048(4) 0.021(4) -0.017(3) -0.009(3)
C18 0.015(3) 0.025(3) 0.030(3) 0.003(3) -0.003(3) -0.002(3)
C12 0.023(4) 0.063(5) 0.038(4) 0.008(4) 0.004(3) -0.002(4)
C22 0.017(3) 0.012(3) 0.028(3) 0.004(2) -0.001(3) -0.003(2)
C24 0.017(3) 0.024(3) 0.036(4) 0.002(3) 0.003(3) 0.001(3)
C16 0.032(4) 0.050(4) 0.037(4) 0.003(4) 0.002(3) -0.005(4)
C9 0.056(5) 0.040(4) 0.058(5) -0.017(4) 0.022(4) 0.005(4)
C7 0.024(3) 0.020(3) 0.026(3) -0.005(3) -0.010(3) 0.000(3)
C15 0.037(4) 0.070(6) 0.038(4) 0.003(4) -0.006(3) -0.015(4)
C30 0.044(5) 0.092(7) 0.037(5) 0.004(5) -0.014(4) -0.019(5)
C11 0.020(3) 0.039(4) 0.027(3) -0.002(3) 0.002(3) 0.011(3)
C29 0.049(5) 0.080(7) 0.045(5) 0.004(5) 0.000(4) 0.003(5)
C21 0.021(3) 0.032(4) 0.068(5) -0.008(4) -0.002(3) 0.012(3)
C35 0.069(6) 0.097(8) 0.049(6) 0.016(5) -0.014(5) -0.033(6)
C31 0.062(6) 0.107(9) 0.044(5) 0.019(6) 0.010(5) 0.010(7)
C32 0.052(6) 0.093(8) 0.081(7) -0.002(6) 0.016(5) -0.024(6)
C13 0.034(4) 0.095(7) 0.029(4) 0.008(4) -0.001(3) 0.001(5)
C14 0.034(4) 0.076(6) 0.035(4) -0.004(4) -0.002(3) 0.001(4)
C33 0.055(6) 0.121(9) 0.030(5) -0.007(6) 0.006(4) -0.051(6)
C34 0.065(7) 0.124(10) 0.040(6) 0.014(6) -0.005(5) -0.052(7)

loop_
_atom_type_symbol
_atom_type_description
_atom_type_scat_dispersion_real
_atom_type_scat_dispersion_imag
_atom_type_scat_source
C C 0.0181 0.0091 'International Tables Vol C Tables 4.2.6.8 and 6.1.1.4'
H H 0.0000 0.0000 'International Tables Vol C Tables 4.2.6.8 and 6.1.1.4'
N N 0.0311 0.0180 'International Tables Vol C Tables 4.2.6.8 and 6.1.1.4'
O O 0.0492 0.0322 'International Tables Vol C Tables 4.2.6.8 and 6.1.1.4'

loop_
_geom_angle_atom_site_label_1
_geom_angle_atom_site_label_2
_geom_angle_atom_site_label_3
_geom_angle
C1 O2 C4 111.0(4)
C6 O5 C10 116.6(5)
C17 N1 C2 123.8(4)
C29 O7 C26 118.5(6)
O3 C17 N1 121.5(5)
O3 C17 C18 122.3(5)
N1 C17 C18 116.2(5)
O1 C1 O2 120.8(5)
O1 C1 C2 130.1(5)
O2 C1 C2 109.1(5)
C27 C28 C23 123.2(6)
N1 C2 C1 111.3(4)
N1 C2 C3 113.6(5)
N1 C2 C22 108.2(4)
C1 C2 C3 101.6(4)
C1 C2 C22 107.7(4)
C3 C2 C22 114.2(4)
C28 C27 C26 119.3(6)
C4 C3 C2 101.6(4)
C7 C3 C2 116.7(5)
C7 C3 C4 116.8(5)
O2 C4 C3 105.2(4)
O2 C4 C5 107.7(5)
C5 C4 C3 116.1(5)
O5 C6 C5 111.6(6)
O4 C6 O5 126.6(6)
O4 C6 C5 121.8(6)
O7 C26 C27 124.1(6)
O7 C26 C25 116.5(6)
C25 C26 C27 119.4(6)
C9 C8 C7 113.8(6)
C28 C23 C22 122.1(5)
C28 C23 C24 115.9(5)
C24 C23 C22 122.1(5)
C26 C25 C24 120.0(6)
C11 C10 O5 109.2(5)
O6 C5 C4 112.2(5)
O6 C5 C6 110.5(5)
C4 C5 C6 112.2(5)
C17 C18 C19 112.8(5)
C20 C18 C17 108.5(5)
C20 C18 C19 109.1(5)
C21 C18 C17 106.0(5)
C21 C18 C20 110.1(5)
C21 C18 C19 110.2(5)
C13 C12 C11 119.7(7)
C23 C22 C2 116.1(5)
C25 C24 C23 122.1(6)
C11 C16 C15 120.9(7)
C3 C7 C8 115.2(5)
C14 C15 C16 120.2(7)
C35 C30 C29 117.9(10)
C35 C30 C31 121.1(9)
C31 C30 C29 121.0(8)
C12 C11 C10 121.9(6)
C16 C11 C10 119.4(6)
C16 C11 C12 118.7(6)
O7 C29 C30 109.8(7)
C34 C35 C30 118.9(12)
C30 C31 C32 120.1(9)
C33 C32 C31 118.0(11)
C14 C13 C12 120.1(7)
C15 C14 C13 120.4(7)
C34 C33 C32 119.0(9)
C35 C34 C33 122.7(11)

loop_
_geom_bond_atom_site_label_1
_geom_bond_atom_site_label_2
_geom_bond_distance
O3 C17 1.230(6)
O1 C1 1.192(7)
O2 C1 1.350(7)
O2 C4 1.458(6)
O5 C6 1.319(8)
O5 C10 1.491(7)
O6 C5 1.390(8)
O4 C6 1.207(8)
N1 C17 1.350(7)
N1 C2 1.453(7)
O7 C26 1.373(7)
O7 C29 1.371(9)
C17 C18 1.529(8)
C1 C2 1.538(8)
C28 C27 1.383(9)
C28 C23 1.389(8)
C2 C3 1.545(8)
C2 C22 1.550(7)
C27 C26 1.387(9)
C3 C4 1.524(8)
C3 C7 1.521(8)
C4 C5 1.519(8)
C6 C5 1.528(9)
C26 C25 1.383(9)
C8 C9 1.521(10)
C8 C7 1.529(8)
C23 C22 1.496(8)
C23 C24 1.400(8)
C20 C18 1.531(8)
C25 C24 1.386(9)
C10 C11 1.488(9)
C19 C18 1.533(8)
C18 C21 1.525(9)
C12 C11 1.395(9)
C12 C13 1.391(10)
C16 C15 1.378(10)
C16 C11 1.378(9)
C15 C14 1.358(10)
C30 C29 1.530(11)
C30 C35 1.363(13)
C30 C31 1.376(14)
C35 C34 1.358(13)
C31 C32 1.422(13)
C32 C33 1.388(13)
C13 C14 1.372(11)
C33 C34 1.389(15)
